data_7002453
loop_
_publ_author_name
'Chen, I-Chun'
'Ho, Shi-Mau'
'Chen, Ya-Chi'
'Lin, Che-Yu'
'Hu, Ching-Han'
'Tu, Cheng-Yi'
'Datta, Amitabha'
'Huang, Jui-Hsien'
'Lin, Chia-Her'

_publ_section_title
;
 Deprotonation and reductive addition reactions of hypervalent
 aluminium dihydride compounds containing substituted pyrrolyl ligands
 with phenols, ketones, and aldehydes
;
_journal_issue 40
_journal_name_full 'Dalton Transactions'
_journal_page_first 8631
_journal_page_last 8643
_journal_paper_doi 10.1039/b908164j
_journal_year 2009
_chemical_formula_sum 'C22 H26 Al Cl4 N5'
_chemical_formula_weight 529.26
_chemical_name_systematic
;
?
;
_space_group_IT_number 9
_symmetry_cell_setting monoclinic
_symmetry_space_group_name_Hall 'C -2yc'
_symmetry_space_group_name_H-M 'C 1 c 1'
_atom_sites_solution_hydrogens geom
_atom_sites_solution_primary direct
_atom_sites_solution_secondary difmap
_audit_creation_method SHELXL-97
_cell_angle_alpha 90.00
_cell_angle_beta 90.4260(10)
_cell_angle_gamma 90.00
_cell_formula_units_Z 8
_cell_length_a 21.4849(5)
_cell_length_b 9.0569(2)
_cell_length_c 25.5170(6)
_cell_measurement_temperature 150(2)
_cell_volume 4965.1(2)
_computing_structure_refinement 'SHELXL-97 (Sheldrick, 1997)'
_computing_structure_solution 'SHELXS-97 (Sheldrick, 1990)'
_diffrn_ambient_temperature 150(2)
_diffrn_measured_fraction_theta_full 0.968
_diffrn_measured_fraction_theta_max 0.968
_diffrn_radiation_monochromator graphite
_diffrn_radiation_source 'fine-focus sealed tube'
_diffrn_radiation_type MoK\a
_diffrn_radiation_wavelength 0.71073
_diffrn_reflns_av_R_equivalents 0.0212
_diffrn_reflns_av_sigmaI/netI 0.0337
_diffrn_reflns_limit_h_max 29
_diffrn_reflns_limit_h_min -29
_diffrn_reflns_limit_k_max 11
_diffrn_reflns_limit_k_min -11
_diffrn_reflns_limit_l_max 34
_diffrn_reflns_limit_l_min -33
_diffrn_reflns_number 24423
_diffrn_reflns_theta_full 29.02
_diffrn_reflns_theta_max 29.02
_diffrn_reflns_theta_min 1.60
_exptl_absorpt_coefficient_mu 0.533
_exptl_absorpt_correction_T_max 0.9102
_exptl_absorpt_correction_T_min 0.8032
_exptl_absorpt_correction_type 'Empirical Used SADABS'
_exptl_crystal_colour colorless
_exptl_crystal_density_diffrn 1.416
_exptl_crystal_density_method 'not measured'
_exptl_crystal_description block
_exptl_crystal_F_000 2192
_exptl_crystal_size_max 0.43
_exptl_crystal_size_mid 0.30
_exptl_crystal_size_min 0.18
_refine_diff_density_max 0.250
_refine_diff_density_min -0.203
_refine_diff_density_rms 0.040
_refine_ls_abs_structure_details 'Flack H D (1983), Acta Cryst. A39, 876-881'
_refine_ls_abs_structure_Flack -0.01(2)
_refine_ls_extinction_method none
_refine_ls_goodness_of_fit_ref 1.044
_refine_ls_hydrogen_treatment mixed
_refine_ls_matrix_type full
_refine_ls_number_parameters 601
_refine_ls_number_reflns 11866
_refine_ls_number_restraints 2
_refine_ls_restrained_S_all 1.044
_refine_ls_R_factor_all 0.0367
_refine_ls_R_factor_gt 0.0290
_refine_ls_shift/su_max 0.001
_refine_ls_shift/su_mean 0.000
_refine_ls_structure_factor_coef Fsqd
_refine_ls_weighting_details 'calc w=1/[\s^2^(Fo^2^)+(0.0362P)^2^+0.0000P] where P=(Fo^2^+2Fc^2^)/3'
_refine_ls_weighting_scheme calc
_refine_ls_wR_factor_gt 0.0655
_refine_ls_wR_factor_ref 0.0679
_reflns_number_gt 10255
_reflns_number_total 11866
_reflns_threshold_expression >2sigma(I)
_cod_data_source_file b908164j.txt
_cod_data_source_block ic166c
_cod_depositor_comments
;
The following automatic conversions were performed:
'_symmetry_cell_setting' value 'Monoclinic' changed to 'monoclinic'
according to '/home/saulius/struct/CIF-dictionaries/cif_core.dic'
dictionary named 'cif_core.dic' version 2.4.1 from 2010-06-29.

Automatic conversion script
Id: cif_fix_enum 1527 2010-12-29 10:47:43Z saulius 
;
_cod_original_sg_symbol_H-M Cc
_cod_database_code 7002453

loop_
_symmetry_equiv_pos_as_xyz
'x, y, z'
'x, -y, z+1/2'
'x+1/2, y+1/2, z'
'x+1/2, -y+1/2, z+1/2'

loop_
_atom_site_label
_atom_site_type_symbol
_atom_site_fract_x
_atom_site_fract_y
_atom_site_fract_z
_atom_site_U_iso_or_equiv
_atom_site_adp_type
_atom_site_occupancy
_atom_site_symmetry_multiplicity
_atom_site_calc_flag
_atom_site_refinement_flags
_atom_site_disorder_assembly
_atom_site_disorder_group
Al1 Al 0.02775(2) 0.43591(6) 0.37525(2) 0.02701(12) Uani 1 1 d . . .
Al2 Al 0.78211(2) 0.76600(7) 0.63012(2) 0.02720(12) Uani 1 1 d . . .
N1 N 0.01876(7) 0.22966(19) 0.31556(7) 0.0354(4) Uani 1 1 d . . .
N2 N -0.00870(6) 0.28644(17) 0.41323(6) 0.0303(3) Uani 1 1 d . . .
N3 N 0.01196(7) 0.54871(18) 0.44973(6) 0.0325(3) Uani 1 1 d . . .
N4 N 0.00263(7) 0.56776(18) 0.32528(7) 0.0304(4) Uani 1 1 d . . .
N5 N 0.11322(7) 0.4111(2) 0.37529(7) 0.0330(4) Uani 1 1 d . . .
N6 N 0.78408(8) 0.9203(2) 0.55625(7) 0.0377(4) Uani 1 1 d . . .
N7 N 0.75099(7) 0.9439(2) 0.65296(7) 0.0375(4) Uani 1 1 d . . .
N8 N 0.75438(7) 0.7092(2) 0.71046(6) 0.0393(4) Uani 1 1 d . . .
N9 N 0.86778(6) 0.7805(2) 0.63716(6) 0.0317(3) Uani 1 1 d . . .
N10 N 0.75575(7) 0.60468(19) 0.59293(6) 0.0310(3) Uani 1 1 d . . .
C1 C -0.04080(9) 0.2431(3) 0.28705(9) 0.0443(5) Uani 1 1 d . . .
H1A H -0.0414 0.3357 0.2672 0.066 Uiso 1 1 calc R . .
H1B H -0.0752 0.2426 0.3121 0.066 Uiso 1 1 calc R . .
H1C H -0.0455 0.1598 0.2628 0.066 Uiso 1 1 calc R . .
C2 C 0.06887(10) 0.2158(3) 0.27619(9) 0.0500(6) Uani 1 1 d . . .
H2A H 0.0616 0.1276 0.2548 0.075 Uiso 1 1 calc R . .
H2B H 0.1092 0.2075 0.2942 0.075 Uiso 1 1 calc R . .
H2C H 0.0689 0.3034 0.2536 0.075 Uiso 1 1 calc R . .
C3 C 0.01660(9) 0.0985(2) 0.35019(9) 0.0394(5) Uani 1 1 d . . .
H3A H 0.0593 0.0642 0.3584 0.047 Uiso 1 1 calc R . .
H3B H -0.0062 0.0171 0.3326 0.047 Uiso 1 1 calc R . .
C4 C -0.01591(8) 0.1421(2) 0.39930(8) 0.0327(4) Uani 1 1 d . . .
C5 C -0.04868(8) 0.0709(2) 0.43800(10) 0.0397(5) Uani 1 1 d . . .
H5 H -0.0605 -0.0302 0.4383 0.048 Uiso 1 1 calc R . .
C6 C -0.06160(8) 0.1775(2) 0.47759(9) 0.0381(5) Uani 1 1 d . . .
H6 H -0.0832 0.1613 0.5094 0.046 Uiso 1 1 calc R . .
C7 C -0.03652(8) 0.3080(2) 0.46053(8) 0.0316(4) Uani 1 1 d . . .
C8 C -0.03764(9) 0.4641(2) 0.47873(8) 0.0360(4) Uani 1 1 d . . .
H8A H -0.0295 0.4685 0.5169 0.043 Uiso 1 1 calc R . .
H8B H -0.0790 0.5081 0.4717 0.043 Uiso 1 1 calc R . .
C9 C 0.07050(9) 0.5403(3) 0.48106(8) 0.0424(5) Uani 1 1 d . . .
H9A H 0.1032 0.5963 0.4634 0.064 Uiso 1 1 calc R . .
H9B H 0.0833 0.4369 0.4845 0.064 Uiso 1 1 calc R . .
H9C H 0.0635 0.5821 0.5159 0.064 Uiso 1 1 calc R . .
C10 C -0.00798(9) 0.7038(2) 0.44573(9) 0.0397(5) Uani 1 1 d . . .
H10A H -0.0135 0.7446 0.4810 0.060 Uiso 1 1 calc R . .
H10B H -0.0475 0.7092 0.4264 0.060 Uiso 1 1 calc R . .
H10C H 0.0238 0.7608 0.4272 0.060 Uiso 1 1 calc R . .
C11 C -0.04695(7) 0.6418(2) 0.30388(7) 0.0254(3) Uani 1 1 d . . .
C12 C -0.10929(8) 0.6193(2) 0.31865(7) 0.0296(4) Uani 1 1 d . . .
C13 C -0.04002(8) 0.7483(2) 0.26377(7) 0.0292(4) Uani 1 1 d . . .
C14 C -0.15894(8) 0.6934(2) 0.29621(8) 0.0347(4) Uani 1 1 d . . .
H14 H -0.2001 0.6726 0.3075 0.042 Uiso 1 1 calc R . .
C15 C -0.08890(9) 0.8242(2) 0.24144(8) 0.0362(4) Uani 1 1 d . . .
H15 H -0.0813 0.8954 0.2149 0.043 Uiso 1 1 calc R . .
C16 C -0.14934(9) 0.7969(2) 0.25774(8) 0.0392(5) Uani 1 1 d . . .
H16 H -0.1834 0.8488 0.2426 0.047 Uiso 1 1 calc R . .
C17 C 0.17156(8) 0.4723(2) 0.37756(7) 0.0284(4) Uani 1 1 d . . .
C18 C 0.18532(7) 0.6224(2) 0.37327(7) 0.0282(4) Uani 1 1 d . . .
C19 C 0.22496(8) 0.3820(2) 0.38477(7) 0.0321(4) Uani 1 1 d . . .
C20 C 0.24516(8) 0.6810(2) 0.37700(7) 0.0335(4) Uani 1 1 d . . .
H20 H 0.2515 0.7846 0.3747 0.040 Uiso 1 1 calc R . .
C21 C 0.28515(8) 0.4378(3) 0.38738(7) 0.0373(5) Uani 1 1 d . . .
H21 H 0.3194 0.3724 0.3915 0.045 Uiso 1 1 calc R . .
C22 C 0.29511(8) 0.5869(3) 0.38404(8) 0.0400(5) Uani 1 1 d . . .
H22 H 0.3362 0.6254 0.3866 0.048 Uiso 1 1 calc R . .
C23 C 0.83488(10) 0.8839(3) 0.51963(8) 0.0487(6) Uani 1 1 d . . .
H23A H 0.8365 0.9586 0.4919 0.073 Uiso 1 1 calc R . .
H23B H 0.8272 0.7867 0.5040 0.073 Uiso 1 1 calc R . .
H23C H 0.8746 0.8825 0.5387 0.073 Uiso 1 1 calc R . .
C24 C 0.72483(10) 0.9189(3) 0.52702(9) 0.0472(5) Uani 1 1 d . . .
H24A H 0.6906 0.9415 0.5509 0.071 Uiso 1 1 calc R . .
H24B H 0.7183 0.8211 0.5115 0.071 Uiso 1 1 calc R . .
H24C H 0.7261 0.9933 0.4991 0.071 Uiso 1 1 calc R . .
C25 C 0.79333(11) 1.0700(2) 0.57856(10) 0.0488(6) Uani 1 1 d . . .
H25A H 0.7796 1.1464 0.5533 0.059 Uiso 1 1 calc R . .
H25B H 0.8378 1.0866 0.5871 0.059 Uiso 1 1 calc R . .
C26 C 0.75474(10) 1.0759(3) 0.62721(10) 0.0466(5) Uani 1 1 d . . .
C27 C 0.72437(11) 1.1815(3) 0.65491(12) 0.0598(7) Uani 1 1 d . . .
H27 H 0.7197 1.2826 0.6458 0.072 Uiso 1 1 calc R . .
C28 C 0.70123(9) 1.1106(3) 0.69980(12) 0.0640(8) Uani 1 1 d . . .
H28 H 0.6779 1.1561 0.7268 0.077 Uiso 1 1 calc R . .
C29 C 0.71833(8) 0.9629(3) 0.69787(8) 0.0446(6) Uani 1 1 d . . .
C30 C 0.70722(8) 0.8245(3) 0.72735(8) 0.0509(7) Uani 1 1 d . . .
H30A H 0.6645 0.7883 0.7202 0.061 Uiso 1 1 calc R . .
H30B H 0.7114 0.8432 0.7654 0.061 Uiso 1 1 calc R . .
C31 C 0.81057(9) 0.7256(3) 0.74482(8) 0.0502(6) Uani 1 1 d . . .
H31A H 0.7991 0.7075 0.7814 0.075 Uiso 1 1 calc R . .
H31B H 0.8272 0.8259 0.7414 0.075 Uiso 1 1 calc R . .
H31C H 0.8423 0.6542 0.7342 0.075 Uiso 1 1 calc R . .
C32 C 0.72896(11) 0.5591(3) 0.71859(10) 0.0565(7) Uani 1 1 d . . .
H32A H 0.7602 0.4856 0.7087 0.085 Uiso 1 1 calc R . .
H32B H 0.6915 0.5460 0.6969 0.085 Uiso 1 1 calc R . .
H32C H 0.7183 0.5462 0.7556 0.085 Uiso 1 1 calc R . .
C33 C 0.92510(8) 0.7147(2) 0.63411(7) 0.0315(4) Uani 1 1 d . . .
C34 C 0.93580(8) 0.5630(3) 0.63799(8) 0.0378(5) Uani 1 1 d . . .
C35 C 0.98004(8) 0.7987(3) 0.62745(8) 0.0393(5) Uani 1 1 d . . .
C36 C 0.99485(10) 0.5002(3) 0.63694(9) 0.0503(6) Uani 1 1 d . . .
H36 H 0.9994 0.3962 0.6402 0.060 Uiso 1 1 calc R . .
C37 C 1.03924(9) 0.7372(3) 0.62630(9) 0.0535(7) Uani 1 1 d . . .
H37 H 1.0746 0.7990 0.6221 0.064 Uiso 1 1 calc R . .
C38 C 1.04682(9) 0.5882(3) 0.63120(10) 0.0572(7) Uani 1 1 d . . .
H38 H 1.0872 0.5457 0.6307 0.069 Uiso 1 1 calc R . .
C39 C 0.70869(7) 0.5652(2) 0.55961(7) 0.0268(4) Uani 1 1 d . . .
C40 C 0.71792(8) 0.4734(2) 0.51563(7) 0.0316(4) Uani 1 1 d . . .
C41 C 0.64641(8) 0.6119(2) 0.56501(7) 0.0316(4) Uani 1 1 d . . .
C42 C 0.67165(10) 0.4329(3) 0.48111(8) 0.0429(5) Uani 1 1 d . . .
H42 H 0.6806 0.3695 0.4525 0.051 Uiso 1 1 calc R . .
C43 C 0.59930(9) 0.5766(3) 0.53038(8) 0.0407(5) Uani 1 1 d . . .
H43 H 0.5586 0.6147 0.5353 0.049 Uiso 1 1 calc R . .
C44 C 0.61190(10) 0.4853(3) 0.48840(9) 0.0483(6) Uani 1 1 d . . .
H44 H 0.5796 0.4585 0.4646 0.058 Uiso 1 1 calc R . .
Cl1 Cl 0.03485(2) 0.78440(6) 0.241057(19) 0.03761(11) Uani 1 1 d . . .
Cl2 Cl -0.124564(19) 0.49191(6) 0.36811(2) 0.04032(12) Uani 1 1 d . . .
Cl3 Cl 0.125355(19) 0.74731(6) 0.36071(2) 0.03512(10) Uani 1 1 d . . .
Cl4 Cl 0.21420(2) 0.19307(7) 0.39262(3) 0.04994(14) Uani 1 1 d . . .
Cl5 Cl 0.87315(2) 0.44397(7) 0.64668(3) 0.05415(16) Uani 1 1 d . . .
Cl6 Cl 0.97317(2) 0.99003(7) 0.62134(2) 0.05377(16) Uani 1 1 d . . .
Cl7 Cl 0.79380(2) 0.41520(6) 0.50210(2) 0.04082(12) Uani 1 1 d . . .
Cl8 Cl 0.62900(2) 0.72590(7) 0.61781(2) 0.04755(14) Uani 1 1 d . . .
H9 H 0.8731(11) 0.874(3) 0.6376(10) 0.052(7) Uiso 1 1 d . . .
H10 H 0.7846(12) 0.557(3) 0.5901(10) 0.052(7) Uiso 1 1 d . . .
H4A H 0.0287(11) 0.594(3) 0.3111(10) 0.047(7) Uiso 1 1 d . . .
H5A H 0.1183(11) 0.319(3) 0.3832(10) 0.048(7) Uiso 1 1 d . . .

loop_
_atom_site_aniso_label
_atom_site_aniso_U_11
_atom_site_aniso_U_22
_atom_site_aniso_U_33
_atom_site_aniso_U_23
_atom_site_aniso_U_13
_atom_site_aniso_U_12
Al1 0.0216(2) 0.0271(3) 0.0324(3) 0.0044(2) 0.00339(18) 0.0001(2)
Al2 0.0213(2) 0.0341(3) 0.0262(3) -0.0034(2) 0.00075(18) 0.0007(2)
N1 0.0298(7) 0.0363(10) 0.0402(9) -0.0032(7) 0.0038(6) -0.0023(7)
N2 0.0270(7) 0.0280(9) 0.0359(8) 0.0037(7) 0.0035(6) -0.0010(6)
N3 0.0311(7) 0.0313(9) 0.0353(9) 0.0015(7) 0.0046(6) -0.0017(7)
N4 0.0216(6) 0.0332(10) 0.0366(9) 0.0078(7) 0.0054(6) -0.0023(6)
N5 0.0239(7) 0.0265(10) 0.0486(10) 0.0020(8) 0.0009(6) -0.0013(6)
N6 0.0387(8) 0.0404(10) 0.0339(9) 0.0089(7) 0.0008(7) -0.0026(7)
N7 0.0317(7) 0.0404(10) 0.0403(9) -0.0106(8) 0.0009(7) 0.0041(7)
N8 0.0293(7) 0.0635(13) 0.0250(8) 0.0003(8) 0.0012(6) -0.0095(7)
N9 0.0235(7) 0.0361(10) 0.0355(9) 0.0006(8) 0.0008(6) -0.0023(7)
N10 0.0247(7) 0.0327(9) 0.0354(9) -0.0032(7) -0.0022(6) 0.0056(7)
C1 0.0417(10) 0.0466(14) 0.0444(12) -0.0093(10) -0.0053(9) -0.0069(9)
C2 0.0456(11) 0.0616(16) 0.0429(12) -0.0096(11) 0.0129(9) -0.0038(10)
C3 0.0338(9) 0.0295(11) 0.0551(13) -0.0045(9) 0.0077(9) -0.0008(8)
C4 0.0236(7) 0.0259(10) 0.0487(11) 0.0045(9) 0.0014(7) 0.0006(7)
C5 0.0295(8) 0.0263(11) 0.0634(14) 0.0102(10) 0.0069(8) 0.0000(8)
C6 0.0280(8) 0.0376(12) 0.0489(12) 0.0152(10) 0.0083(8) 0.0009(8)
C7 0.0253(7) 0.0337(11) 0.0358(10) 0.0070(8) 0.0020(7) 0.0009(7)
C8 0.0359(9) 0.0393(12) 0.0327(10) 0.0028(9) 0.0089(8) -0.0007(8)
C9 0.0405(10) 0.0519(14) 0.0348(11) -0.0044(10) -0.0021(8) -0.0063(9)
C10 0.0409(10) 0.0312(11) 0.0472(12) -0.0047(9) 0.0105(9) -0.0003(8)
C11 0.0251(7) 0.0257(9) 0.0254(8) -0.0047(7) -0.0013(6) -0.0003(6)
C12 0.0279(8) 0.0310(11) 0.0298(9) -0.0035(8) 0.0013(7) -0.0001(7)
C13 0.0288(8) 0.0295(11) 0.0293(9) -0.0051(8) 0.0002(7) -0.0001(7)
C14 0.0258(8) 0.0404(12) 0.0380(10) -0.0106(9) -0.0008(7) 0.0032(8)
C15 0.0417(9) 0.0369(12) 0.0299(10) 0.0021(9) -0.0059(8) 0.0041(9)
C16 0.0357(9) 0.0444(13) 0.0374(11) -0.0066(9) -0.0080(8) 0.0107(9)
C17 0.0239(7) 0.0377(11) 0.0238(8) 0.0013(8) 0.0032(6) 0.0005(7)
C18 0.0240(7) 0.0388(12) 0.0218(8) -0.0008(8) 0.0010(6) -0.0007(7)
C19 0.0268(8) 0.0395(12) 0.0301(9) 0.0016(8) 0.0041(7) 0.0033(8)
C20 0.0280(8) 0.0477(13) 0.0248(9) -0.0020(8) 0.0038(7) -0.0103(8)
C21 0.0237(8) 0.0587(15) 0.0295(10) 0.0002(9) 0.0033(7) 0.0044(8)
C22 0.0244(8) 0.0647(16) 0.0309(10) -0.0025(9) 0.0022(7) -0.0067(8)
C23 0.0493(11) 0.0639(16) 0.0329(11) 0.0120(11) 0.0072(9) -0.0090(11)
C24 0.0497(11) 0.0520(15) 0.0399(12) 0.0132(10) -0.0082(9) -0.0005(10)
C25 0.0552(12) 0.0307(13) 0.0602(15) 0.0111(10) -0.0077(11) -0.0023(10)
C26 0.0410(10) 0.0343(13) 0.0645(15) -0.0076(11) -0.0129(10) 0.0060(9)
C27 0.0430(12) 0.0485(16) 0.088(2) -0.0231(14) -0.0133(12) 0.0130(11)
C28 0.0301(9) 0.078(2) 0.0835(19) -0.0537(17) -0.0118(11) 0.0174(11)
C29 0.0236(8) 0.0675(16) 0.0427(12) -0.0255(11) -0.0016(8) -0.0006(9)
C30 0.0267(8) 0.098(2) 0.0286(10) -0.0183(12) 0.0062(7) -0.0051(10)
C31 0.0387(10) 0.087(2) 0.0246(10) 0.0037(11) -0.0056(8) -0.0060(11)
C32 0.0494(12) 0.0790(19) 0.0414(13) 0.0160(12) 0.0054(10) -0.0183(12)
C33 0.0255(7) 0.0492(13) 0.0198(8) -0.0016(8) 0.0005(6) 0.0004(8)
C34 0.0283(8) 0.0548(15) 0.0301(10) 0.0058(9) -0.0020(7) 0.0038(8)
C35 0.0286(8) 0.0613(15) 0.0279(10) -0.0101(9) 0.0031(7) -0.0063(9)
C36 0.0392(11) 0.0641(17) 0.0476(13) 0.0008(12) -0.0054(9) 0.0174(11)
C37 0.0233(8) 0.094(2) 0.0431(12) -0.0146(13) 0.0029(8) -0.0073(11)
C38 0.0271(9) 0.093(2) 0.0518(14) -0.0059(14) -0.0017(9) 0.0153(11)
C39 0.0279(8) 0.0257(10) 0.0268(9) 0.0025(7) 0.0009(6) -0.0043(7)
C40 0.0368(9) 0.0280(10) 0.0303(9) 0.0003(8) 0.0069(7) -0.0050(8)
C41 0.0287(8) 0.0346(11) 0.0315(9) -0.0017(8) 0.0027(7) -0.0014(8)
C42 0.0525(11) 0.0416(13) 0.0346(11) -0.0104(9) -0.0010(9) -0.0163(10)
C43 0.0299(8) 0.0509(14) 0.0413(11) 0.0040(10) -0.0036(8) -0.0098(9)
C44 0.0442(11) 0.0590(16) 0.0416(12) -0.0069(11) -0.0082(9) -0.0195(11)
Cl1 0.0333(2) 0.0449(3) 0.0347(2) 0.0087(2) 0.00382(17) -0.0031(2)
Cl2 0.02764(19) 0.0463(3) 0.0471(3) 0.0095(2) 0.00528(18) -0.00395(19)
Cl3 0.02976(19) 0.0328(3) 0.0427(3) -0.0002(2) -0.00381(17) -0.00184(17)
Cl4 0.0355(2) 0.0423(3) 0.0721(4) 0.0140(3) 0.0119(2) 0.0116(2)
Cl5 0.0384(2) 0.0459(3) 0.0782(4) 0.0224(3) -0.0031(2) 0.0048(2)
Cl6 0.0420(2) 0.0590(4) 0.0605(4) -0.0167(3) 0.0147(2) -0.0216(3)
Cl7 0.0459(2) 0.0357(3) 0.0410(3) -0.0045(2) 0.0131(2) 0.0036(2)
Cl8 0.0300(2) 0.0667(4) 0.0460(3) -0.0191(3) 0.00073(19) 0.0089(2)

loop_
_atom_type_symbol
_atom_type_description
_atom_type_scat_dispersion_real
_atom_type_scat_dispersion_imag
_atom_type_scat_source
C C 0.0033 0.0016 'International Tables Vol C Tables 4.2.6.8 and 6.1.1.4'
H H 0.0000 0.0000 'International Tables Vol C Tables 4.2.6.8 and 6.1.1.4'
N N 0.0061 0.0033 'International Tables Vol C Tables 4.2.6.8 and 6.1.1.4'
Al Al 0.0645 0.0514 'International Tables Vol C Tables 4.2.6.8 and 6.1.1.4'
Cl Cl 0.1484 0.1585 'International Tables Vol C Tables 4.2.6.8 and 6.1.1.4'

loop_
_geom_angle_atom_site_label_1
_geom_angle_atom_site_label_2
_geom_angle_atom_site_label_3
_geom_angle
_geom_angle_site_symmetry_1
_geom_angle_site_symmetry_3
_geom_angle_publ_flag
N4 Al1 N2 136.32(7) . . ?
N4 Al1 N5 111.60(8) . . ?
N2 Al1 N5 109.64(8) . . ?
N4 Al1 N3 104.74(7) . . ?
N2 Al1 N3 79.44(7) . . ?
N5 Al1 N3 102.51(7) . . ?
N4 Al1 N1 92.50(7) . . ?
N2 Al1 N1 74.42(7) . . ?
N5 Al1 N1 88.93(7) . . ?
N3 Al1 N1 153.73(6) . . ?
N10 Al2 N7 138.72(8) . . ?
N10 Al2 N9 114.23(8) . . ?
N7 Al2 N9 105.67(8) . . ?
N10 Al2 N8 102.23(7) . . ?
N7 Al2 N8 78.94(8) . . ?
N9 Al2 N8 101.65(7) . . ?
N10 Al2 N6 93.80(7) . . ?
N7 Al2 N6 75.04(7) . . ?
N9 Al2 N6 90.67(7) . . ?
N8 Al2 N6 153.39(7) . . ?
C1 N1 C3 109.26(16) . . ?
C1 N1 C2 107.75(17) . . ?
C3 N1 C2 111.25(16) . . ?
C1 N1 Al1 108.23(12) . . ?
C3 N1 Al1 104.27(12) . . ?
C2 N1 Al1 115.91(13) . . ?
C4 N2 C7 108.54(15) . . ?
C4 N2 Al1 127.96(13) . . ?
C7 N2 Al1 123.42(13) . . ?
C10 N3 C9 109.33(16) . . ?
C10 N3 C8 108.18(14) . . ?
C9 N3 C8 107.91(15) . . ?
C10 N3 Al1 115.63(13) . . ?
C9 N3 Al1 107.89(11) . . ?
C8 N3 Al1 107.66(12) . . ?
C11 N4 Al1 145.51(13) . . ?
C17 N5 Al1 149.09(15) . . ?
C24 N6 C23 108.52(17) . . ?
C24 N6 C25 108.38(17) . . ?
C23 N6 C25 110.40(17) . . ?
C24 N6 Al2 112.43(12) . . ?
C23 N6 Al2 113.12(13) . . ?
C25 N6 Al2 103.84(13) . . ?
C29 N7 C26 109.13(19) . . ?
C29 N7 Al2 124.64(17) . . ?
C26 N7 Al2 126.20(14) . . ?
C32 N8 C31 107.82(18) . . ?
C32 N8 C30 110.12(17) . . ?
C31 N8 C30 107.65(17) . . ?
C32 N8 Al2 116.61(14) . . ?
C31 N8 Al2 107.48(11) . . ?
C30 N8 Al2 106.82(13) . . ?
C33 N9 Al2 148.85(16) . . ?
C39 N10 Al2 139.28(14) . . ?
N1 C3 C4 107.80(16) . . ?
N2 C4 C5 108.62(17) . . ?
N2 C4 C3 114.80(15) . . ?
C5 C4 C3 136.35(19) . . ?
C4 C5 C6 107.13(17) . . ?
C7 C6 C5 106.24(17) . . ?
N2 C7 C6 109.47(18) . . ?
N2 C7 C8 114.82(16) . . ?
C6 C7 C8 135.44(17) . . ?
C7 C8 N3 108.42(14) . . ?
N4 C11 C12 124.12(17) . . ?
N4 C11 C13 122.45(15) . . ?
C12 C11 C13 113.42(16) . . ?
C14 C12 C11 123.49(17) . . ?
C14 C12 Cl2 118.22(13) . . ?
C11 C12 Cl2 118.29(14) . . ?
C15 C13 C11 123.81(17) . . ?
C15 C13 Cl1 118.13(15) . . ?
C11 C13 Cl1 118.07(13) . . ?
C16 C14 C12 120.54(17) . . ?
C13 C15 C16 119.96(19) . . ?
C14 C16 C15 118.78(18) . . ?
N5 C17 C18 125.76(17) . . ?
N5 C17 C19 120.67(19) . . ?
C18 C17 C19 113.57(16) . . ?
C20 C18 C17 124.15(17) . . ?
C20 C18 Cl3 116.50(16) . . ?
C17 C18 Cl3 119.34(13) . . ?
C21 C19 C17 123.19(19) . . ?
C21 C19 Cl4 118.49(15) . . ?
C17 C19 Cl4 118.29(14) . . ?
C22 C20 C18 119.3(2) . . ?
C22 C21 C19 120.07(18) . . ?
C21 C22 C20 119.66(17) . . ?
N6 C25 C26 106.10(17) . . ?
C27 C26 N7 109.6(2) . . ?
C27 C26 C25 136.6(3) . . ?
N7 C26 C25 113.69(18) . . ?
C26 C27 C28 106.1(2) . . ?
C29 C28 C27 108.4(2) . . ?
N7 C29 C28 106.9(2) . . ?
N7 C29 C30 114.04(19) . . ?
C28 C29 C30 138.9(2) . . ?
C29 C30 N8 109.09(15) . . ?
N9 C33 C34 124.85(17) . . ?
N9 C33 C35 121.6(2) . . ?
C34 C33 C35 113.58(17) . . ?
C36 C34 C33 123.4(2) . . ?
C36 C34 Cl5 117.10(19) . . ?
C33 C34 Cl5 119.43(14) . . ?
C37 C35 C33 123.5(2) . . ?
C37 C35 Cl6 118.22(18) . . ?
C33 C35 Cl6 118.29(16) . . ?
C38 C36 C34 120.3(2) . . ?
C38 C37 C35 120.2(2) . . ?
C37 C38 C36 119.0(2) . . ?
N10 C39 C41 124.03(17) . . ?
N10 C39 C40 122.82(16) . . ?
C41 C39 C40 113.15(16) . . ?
C42 C40 C39 124.18(18) . . ?
C42 C40 Cl7 117.65(15) . . ?
C39 C40 Cl7 118.08(14) . . ?
C43 C41 C39 124.13(18) . . ?
C43 C41 Cl8 118.27(14) . . ?
C39 C41 Cl8 117.57(14) . . ?
C40 C42 C44 119.4(2) . . ?
C41 C43 C44 119.30(19) . . ?
C43 C44 C42 119.80(19) . . ?

loop_
_geom_bond_atom_site_label_1
_geom_bond_atom_site_label_2
_geom_bond_distance
_geom_bond_site_symmetry_2
_geom_bond_publ_flag
Al1 N4 1.8256(17) . ?
Al1 N2 1.8429(15) . ?
Al1 N5 1.8499(15) . ?
Al1 N3 2.1865(17) . ?
Al1 N1 2.4171(18) . ?
Al2 N10 1.8298(18) . ?
Al2 N7 1.8411(18) . ?
Al2 N9 1.8527(15) . ?
Al2 N8 2.2001(16) . ?
Al2 N6 2.3470(17) . ?
N1 C1 1.472(3) . ?
N1 C3 1.482(3) . ?
N1 C2 1.483(2) . ?
N2 C4 1.364(2) . ?
N2 C7 1.365(2) . ?
N3 C10 1.471(3) . ?
N3 C9 1.487(3) . ?
N3 C8 1.511(2) . ?
N4 C11 1.369(2) . ?
N5 C17 1.371(2) . ?
N6 C24 1.471(3) . ?
N6 C23 1.479(3) . ?
N6 C25 1.483(3) . ?
N7 C29 1.359(3) . ?
N7 C26 1.367(3) . ?
N8 C32 1.481(3) . ?
N8 C31 1.494(3) . ?
N8 C30 1.519(3) . ?
N9 C33 1.371(2) . ?
N10 C39 1.364(2) . ?
C3 C4 1.492(3) . ?
C4 C5 1.377(3) . ?
C5 C6 1.426(3) . ?
C6 C7 1.371(3) . ?
C7 C8 1.489(3) . ?
C11 C12 1.409(2) . ?
C11 C13 1.415(3) . ?
C12 C14 1.381(3) . ?
C12 Cl2 1.7431(19) . ?
C13 C15 1.376(3) . ?
C13 Cl1 1.7449(17) . ?
C14 C16 1.374(3) . ?
C15 C16 1.389(3) . ?
C17 C18 1.396(3) . ?
C17 C19 1.420(3) . ?
C18 C20 1.393(2) . ?
C18 Cl3 1.7424(19) . ?
C19 C21 1.390(3) . ?
C19 Cl4 1.738(2) . ?
C20 C22 1.381(3) . ?
C21 C22 1.370(3) . ?
C25 C26 1.499(3) . ?
C26 C27 1.359(3) . ?
C27 C28 1.407(4) . ?
C28 C29 1.389(3) . ?
C29 C30 1.482(4) . ?
C33 C34 1.396(3) . ?
C33 C35 1.416(3) . ?
C34 C36 1.391(3) . ?
C34 Cl5 1.740(2) . ?
C35 C37 1.389(3) . ?
C35 Cl6 1.746(3) . ?
C36 C38 1.380(4) . ?
C37 C38 1.365(4) . ?
C39 C41 1.411(2) . ?
C39 C40 1.412(3) . ?
C40 C42 1.373(3) . ?
C40 Cl7 1.7501(19) . ?
C41 C43 1.376(3) . ?
C41 Cl8 1.7405(19) . ?
C42 C44 1.383(3) . ?
C43 C44 1.382(3) . ?
